data_4312470
loop_
_publ_author_name
'Gerd W. Rabe'
'Mei Zhang-Presse'
'Florian A. Riederer'
'James A. Golen'
'Christopher D. Incarvito'
'Arnold L. Rheingold'

_publ_section_title
;
 Terphenyl Cyclooctatetraenyl Compounds of Samarium
;
_journal_name_full 'Inorganic Chemistry'
_journal_page_first 7587
_journal_page_last 7592
_journal_paper_doi 10.1021/ic0301775
_journal_volume 42
_journal_year 2003
_chemical_formula_sum 'C36 H41 O Sm'
_chemical_formula_weight 640.04
_chemical_name_systematic
; 
 ? 
;
_space_group_IT_number 61
_symmetry_cell_setting orthorhombic
_symmetry_space_group_name_Hall '-P 2ac 2ab'
_symmetry_space_group_name_H-M 'P b c a'
_atom_sites_solution_hydrogens geom
_atom_sites_solution_primary direct
_atom_sites_solution_secondary difmap
_audit_creation_method SHELXL-97
_cell_angle_alpha 90.00
_cell_angle_beta 90.00
_cell_angle_gamma 90.00
_cell_formula_units_Z 8
_cell_length_a 14.1920(9)
_cell_length_b 14.9607(9)
_cell_length_c 28.2053(18)
_cell_measurement_reflns_used 9589
_cell_measurement_temperature 218(2)
_cell_measurement_theta_max 27.23
_cell_measurement_theta_min 2.45
_cell_volume 5988.6(6)
_computing_cell_refinement 'Bruker SMART'
_computing_data_collection 'Bruker SMART'
_computing_data_reduction 'Bruker SAINT'
_computing_molecular_graphics 'Bruker SHELXTL'
_computing_publication_material 'Bruker SHELXTL'
_computing_structure_refinement 'SHELXL-97 (Sheldrick, 1997)'
_computing_structure_solution 'SHELXS-97 (Sheldrick, 1990)'
_diffrn_ambient_temperature 218(2)
_diffrn_measured_fraction_theta_full 1.000
_diffrn_measured_fraction_theta_max 1.000
_diffrn_measurement_device_type 'CCD area detector'
_diffrn_measurement_method 'phi and omega scans'
_diffrn_radiation_monochromator graphite
_diffrn_radiation_source 'fine-focus sealed tube'
_diffrn_radiation_type MoK\a
_diffrn_radiation_wavelength 0.71073
_diffrn_reflns_av_R_equivalents 0.0690
_diffrn_reflns_av_sigmaI/netI 0.0475
_diffrn_reflns_limit_h_max 16
_diffrn_reflns_limit_h_min -16
_diffrn_reflns_limit_k_max 17
_diffrn_reflns_limit_k_min -17
_diffrn_reflns_limit_l_max 32
_diffrn_reflns_limit_l_min -33
_diffrn_reflns_number 33989
_diffrn_reflns_theta_full 25.00
_diffrn_reflns_theta_max 25.00
_diffrn_reflns_theta_min 1.44
_exptl_absorpt_coefficient_mu 1.987
_exptl_absorpt_correction_T_max 0.9072
_exptl_absorpt_correction_T_min 0.5037
_exptl_absorpt_correction_type multi-scan
_exptl_absorpt_process_details sadabs
_exptl_crystal_colour red
_exptl_crystal_density_diffrn 1.420
_exptl_crystal_density_method 'not measured'
_exptl_crystal_description block
_exptl_crystal_F_000 2616
_exptl_crystal_size_max 0.40
_exptl_crystal_size_mid 0.15
_exptl_crystal_size_min 0.05
_refine_diff_density_max 0.977
_refine_diff_density_min -1.507
_refine_diff_density_rms 0.110
_refine_ls_extinction_method none
_refine_ls_goodness_of_fit_ref 1.186
_refine_ls_hydrogen_treatment mixed
_refine_ls_matrix_type full
_refine_ls_number_parameters 343
_refine_ls_number_reflns 5276
_refine_ls_number_restraints 0
_refine_ls_restrained_S_all 1.186
_refine_ls_R_factor_all 0.0895
_refine_ls_R_factor_gt 0.0666
_refine_ls_shift/su_max 0.006
_refine_ls_shift/su_mean 0.001
_refine_ls_structure_factor_coef Fsqd
_refine_ls_weighting_details 'calc w=1/[\s^2^(Fo^2^)+(0.0589P)^2^+19.9568P] where P=(Fo^2^+2Fc^2^)/3'
_refine_ls_weighting_scheme calc
_refine_ls_wR_factor_gt 0.1410
_refine_ls_wR_factor_ref 0.1500
_reflns_number_gt 4115
_reflns_number_total 5276
_reflns_threshold_expression >2sigma(I)
_cod_data_source_file ic0301775si_rab43.cif
_cod_data_source_block rab43
_cod_depositor_comments
;
The following automatic conversions were performed:

'_symmetry_cell_setting' value 'Orthorhombic' changed to
'orthorhombic' according to the built-in table from CIF Core
dictionary named 'cif_core.dic' version 2.4.1 from 2010-06-29.

Automatic conversion script
Id: cif_fix_values 1646 2011-03-28 12:23:43Z adriana 
;
_cod_database_code 4312470

loop_
_symmetry_equiv_pos_as_xyz
'x, y, z'
'-x+1/2, -y, z+1/2'
'-x, y+1/2, -z+1/2'
'x+1/2, -y+1/2, -z'
'-x, -y, -z'
'x-1/2, y, -z-1/2'
'x, -y-1/2, z-1/2'
'-x-1/2, y-1/2, z'

loop_
_atom_site_label
_atom_site_type_symbol
_atom_site_fract_x
_atom_site_fract_y
_atom_site_fract_z
_atom_site_U_iso_or_equiv
_atom_site_adp_type
_atom_site_occupancy
_atom_site_symmetry_multiplicity
_atom_site_calc_flag
_atom_site_refinement_flags
_atom_site_disorder_assembly
_atom_site_disorder_group
O1 O 0.8185(4) 0.3102(3) 0.38510(18) 0.0409(13) Uani 1 1 d . . .
Sm1 Sm 0.92784(3) 0.18488(2) 0.392914(15) 0.03681(16) Uani 1 1 d . . .
C1 C 0.8168(12) 0.0938(7) 0.3374(6) 0.088(5) Uani 1 1 d . . .
H1A H 0.7801 0.1085 0.3108 0.106 Uiso 1 1 calc R . .
C2 C 0.7669(9) 0.1005(8) 0.3797(8) 0.107(6) Uani 1 1 d . . .
H2A H 0.7041 0.1182 0.3748 0.129 Uiso 1 1 calc R . .
C3 C 0.7880(12) 0.0870(7) 0.4294(7) 0.107(6) Uani 1 1 d . . .
H3A H 0.7372 0.0968 0.4502 0.129 Uiso 1 1 calc R . .
C4 C 0.8751(14) 0.0608(8) 0.4523(4) 0.090(5) Uani 1 1 d . . .
H4A H 0.8700 0.0607 0.4855 0.108 Uiso 1 1 calc R . .
C5 C 0.9634(10) 0.0359(6) 0.4372(4) 0.072(3) Uani 1 1 d . . .
H5A H 1.0037 0.0217 0.4626 0.087 Uiso 1 1 calc R . .
C6 C 1.0060(7) 0.0270(5) 0.3947(5) 0.062(3) Uani 1 1 d . . .
H6A H 1.0679 0.0054 0.3976 0.074 Uiso 1 1 calc R . .
C7 C 0.9820(8) 0.0413(6) 0.3498(5) 0.068(3) Uani 1 1 d . . .
H7A H 1.0318 0.0266 0.3293 0.082 Uiso 1 1 calc R . .
C8 C 0.9072(11) 0.0708(7) 0.3256(4) 0.073(3) Uani 1 1 d . . .
H8A H 0.9195 0.0770 0.2930 0.088 Uiso 1 1 calc R . .
C9 C 1.0598(5) 0.2884(5) 0.3681(3) 0.0343(17) Uani 1 1 d . . .
C10 C 1.0891(5) 0.3383(5) 0.4081(3) 0.0336(18) Uani 1 1 d . . .
C11 C 1.1593(6) 0.4025(5) 0.4071(3) 0.048(2) Uani 1 1 d . . .
H11A H 1.1768 0.4334 0.4347 0.058 Uiso 1 1 calc R . .
C12 C 1.2029(6) 0.4201(6) 0.3644(4) 0.059(3) Uani 1 1 d . . .
H12A H 1.2496 0.4646 0.3627 0.071 Uiso 1 1 calc R . .
C13 C 1.1787(6) 0.3728(5) 0.3239(3) 0.046(2) Uani 1 1 d . . .
H13A H 1.2101 0.3841 0.2952 0.056 Uiso 1 1 calc R . .
C14 C 1.1073(5) 0.3079(5) 0.3258(3) 0.0363(17) Uani 1 1 d . . .
C15 C 1.0839(5) 0.2563(5) 0.2824(3) 0.0361(18) Uani 1 1 d . . .
C16 C 1.1270(6) 0.1734(5) 0.2737(3) 0.044(2) Uani 1 1 d . . .
C17 C 1.0976(6) 0.1219(5) 0.2352(3) 0.048(2) Uani 1 1 d . . .
H17A H 1.1263 0.0662 0.2299 0.057 Uiso 1 1 calc R . .
C18 C 1.0282(7) 0.1502(5) 0.2048(3) 0.047(2) Uani 1 1 d . . .
C19 C 0.9884(6) 0.2335(5) 0.2127(3) 0.042(2) Uani 1 1 d . . .
H19A H 0.9411 0.2538 0.1920 0.050 Uiso 1 1 calc R . .
C20 C 1.0161(6) 0.2881(4) 0.2500(3) 0.0346(18) Uani 1 1 d . . .
C21 C 1.2052(7) 0.1401(6) 0.3053(3) 0.061(3) Uani 1 1 d . . .
H21A H 1.2266 0.0822 0.2941 0.092 Uiso 1 1 calc R . .
H21B H 1.1822 0.1345 0.3375 0.092 Uiso 1 1 calc R . .
H21C H 1.2573 0.1821 0.3045 0.092 Uiso 1 1 calc R . .
C22 C 0.9972(8) 0.0927(6) 0.1637(3) 0.065(3) Uani 1 1 d . . .
H22A H 1.0325 0.0372 0.1638 0.097 Uiso 1 1 calc R . .
H22B H 1.0086 0.1242 0.1342 0.097 Uiso 1 1 calc R . .
H22C H 0.9305 0.0797 0.1666 0.097 Uiso 1 1 calc R . .
C23 C 0.9779(7) 0.3816(5) 0.2527(3) 0.048(2) Uani 1 1 d . . .
H23A H 0.9324 0.3907 0.2275 0.072 Uiso 1 1 calc R . .
H23B H 1.0292 0.4240 0.2493 0.072 Uiso 1 1 calc R . .
H23C H 0.9475 0.3904 0.2832 0.072 Uiso 1 1 calc R . .
C24 C 1.0415(5) 0.3152(5) 0.4546(3) 0.0336(17) Uani 1 1 d . . .
C25 C 1.0690(6) 0.2370(5) 0.4790(3) 0.0383(18) Uani 1 1 d . . .
C26 C 1.0204(6) 0.2114(5) 0.5197(3) 0.0377(19) Uani 1 1 d . . .
H26A H 1.0398 0.1597 0.5359 0.045 Uiso 1 1 calc R . .
C27 C 0.9453(5) 0.2590(5) 0.5367(3) 0.0402(19) Uani 1 1 d . . .
C28 C 0.9197(6) 0.3374(5) 0.5129(3) 0.043(2) Uani 1 1 d . . .
H28A H 0.8690 0.3715 0.5245 0.051 Uiso 1 1 calc R . .
C29 C 0.9677(6) 0.3663(5) 0.4724(3) 0.0350(18) Uani 1 1 d . . .
C30 C 1.1545(6) 0.1841(6) 0.4638(3) 0.054(2) Uani 1 1 d . . .
H30A H 1.1623 0.1329 0.4846 0.081 Uiso 1 1 calc R . .
H30B H 1.2101 0.2217 0.4657 0.081 Uiso 1 1 calc R . .
H30C H 1.1462 0.1636 0.4315 0.081 Uiso 1 1 calc R . .
C31 C 0.8909(7) 0.2263(7) 0.5787(3) 0.058(2) Uani 1 1 d . . .
H31A H 0.9189 0.1714 0.5904 0.086 Uiso 1 1 calc R . .
H31B H 0.8261 0.2151 0.5695 0.086 Uiso 1 1 calc R . .
H31C H 0.8923 0.2711 0.6036 0.086 Uiso 1 1 calc R . .
C32 C 0.9384(6) 0.4525(5) 0.4490(3) 0.050(2) Uani 1 1 d . . .
H32A H 0.9779 0.4633 0.4215 0.075 Uiso 1 1 calc R . .
H32B H 0.9453 0.5014 0.4712 0.075 Uiso 1 1 calc R . .
H32C H 0.8731 0.4482 0.4390 0.075 Uiso 1 1 calc R . .
C33 C 0.8091(7) 0.3499(6) 0.3400(3) 0.056(2) Uani 1 1 d . . .
H33A H 0.8489 0.3190 0.3169 0.067 Uiso 1 1 calc R . .
H33B H 0.8279 0.4129 0.3412 0.067 Uiso 1 1 calc R . .
C34 C 0.7091(7) 0.3420(6) 0.3267(3) 0.062(3) Uani 1 1 d . . .
H34A H 0.6988 0.2895 0.3066 0.074 Uiso 1 1 calc R . .
H34B H 0.6880 0.3954 0.3096 0.074 Uiso 1 1 calc R . .
C35 C 0.6575(7) 0.3327(6) 0.3726(4) 0.062(3) Uani 1 1 d . . .
H35A H 0.6158 0.3840 0.3778 0.074 Uiso 1 1 calc R . .
H35C H 0.6195 0.2780 0.3728 0.074 Uiso 1 1 calc R . .
C36 C 0.7309(6) 0.3288(6) 0.4093(3) 0.053(2) Uani 1 1 d . . .
H36C H 0.7348 0.3859 0.4262 0.063 Uiso 1 1 calc R . .
H36A H 0.7168 0.2815 0.4323 0.063 Uiso 1 1 calc R . .

loop_
_atom_site_aniso_label
_atom_site_aniso_U_11
_atom_site_aniso_U_22
_atom_site_aniso_U_33
_atom_site_aniso_U_23
_atom_site_aniso_U_13
_atom_site_aniso_U_12
O1 0.043(3) 0.040(3) 0.040(3) 0.003(2) -0.002(3) 0.001(2)
Sm1 0.0380(3) 0.0273(2) 0.0451(3) 0.00562(18) -0.0041(2) -0.00682(17)
C1 0.105(11) 0.048(6) 0.111(11) 0.012(7) -0.073(9) -0.018(7)
C2 0.045(7) 0.045(6) 0.23(2) -0.028(11) -0.020(11) -0.013(5)
C3 0.092(11) 0.039(6) 0.191(17) -0.033(9) 0.093(12) -0.038(7)
C4 0.164(14) 0.055(7) 0.051(7) -0.004(5) 0.042(9) -0.047(9)
C5 0.116(11) 0.035(5) 0.066(8) 0.012(5) -0.033(7) -0.015(6)
C6 0.060(7) 0.035(4) 0.091(9) -0.003(6) -0.014(7) 0.005(4)
C7 0.075(8) 0.046(5) 0.084(9) -0.019(6) 0.024(7) -0.006(5)
C8 0.125(11) 0.050(6) 0.044(6) -0.003(5) -0.020(7) -0.033(7)
C9 0.037(5) 0.029(3) 0.037(4) 0.006(3) 0.001(4) 0.000(3)
C10 0.034(5) 0.029(3) 0.038(4) 0.013(3) -0.003(3) -0.001(3)
C11 0.059(6) 0.043(4) 0.043(5) 0.008(4) -0.015(4) -0.015(4)
C12 0.045(6) 0.059(5) 0.075(7) 0.030(5) -0.005(5) -0.028(5)
C13 0.041(5) 0.051(5) 0.047(5) 0.014(4) 0.003(4) -0.018(4)
C14 0.037(4) 0.034(4) 0.037(4) 0.010(4) 0.006(4) -0.002(3)
C15 0.039(5) 0.036(4) 0.034(4) 0.012(3) 0.011(4) 0.001(3)
C16 0.052(5) 0.034(4) 0.045(5) 0.013(4) 0.013(4) 0.002(4)
C17 0.053(6) 0.040(4) 0.050(6) 0.011(4) 0.018(5) 0.004(4)
C18 0.062(6) 0.040(4) 0.039(5) 0.000(4) 0.018(5) -0.004(4)
C19 0.049(5) 0.044(4) 0.033(5) 0.007(4) 0.010(4) 0.008(4)
C20 0.049(5) 0.028(3) 0.027(4) 0.006(3) 0.009(4) -0.004(3)
C21 0.060(6) 0.050(5) 0.073(7) 0.018(5) 0.002(5) 0.018(5)
C22 0.100(8) 0.051(5) 0.043(6) -0.006(4) 0.019(6) -0.009(5)
C23 0.066(6) 0.037(4) 0.042(5) 0.005(4) 0.006(5) 0.013(4)
C24 0.035(4) 0.032(4) 0.034(4) 0.005(3) -0.008(3) -0.012(3)
C25 0.041(5) 0.041(4) 0.034(4) 0.002(3) -0.010(4) -0.005(4)
C26 0.046(5) 0.038(4) 0.029(4) 0.014(3) -0.006(4) -0.002(4)
C27 0.034(5) 0.053(5) 0.034(4) -0.001(4) -0.009(4) -0.009(4)
C28 0.035(5) 0.050(5) 0.044(5) -0.011(4) -0.004(4) 0.001(4)
C29 0.038(4) 0.032(4) 0.035(5) -0.001(3) -0.014(4) -0.010(3)
C30 0.052(6) 0.055(5) 0.054(6) 0.016(5) -0.003(5) 0.009(4)
C31 0.054(6) 0.072(6) 0.047(6) 0.013(5) -0.005(5) -0.006(5)
C32 0.058(6) 0.032(4) 0.059(6) 0.006(4) -0.016(5) 0.002(4)
C33 0.063(7) 0.052(5) 0.052(6) 0.007(4) 0.009(5) 0.005(5)
C34 0.077(7) 0.054(5) 0.053(6) -0.006(4) -0.020(6) 0.026(5)
C35 0.047(6) 0.056(5) 0.082(7) 0.000(5) -0.011(5) 0.004(5)
C36 0.050(6) 0.051(5) 0.057(5) -0.014(4) 0.013(5) 0.003(4)

loop_
_atom_type_symbol
_atom_type_description
_atom_type_scat_dispersion_real
_atom_type_scat_dispersion_imag
_atom_type_scat_source
C C 0.0033 0.0016 'International Tables Vol C Tables 4.2.6.8 and 6.1.1.4'
H H 0.0000 0.0000 'International Tables Vol C Tables 4.2.6.8 and 6.1.1.4'
O O 0.0106 0.0060 'International Tables Vol C Tables 4.2.6.8 and 6.1.1.4'
Sm Sm -0.1638 3.4418 'International Tables Vol C Tables 4.2.6.8 and 6.1.1.4'

loop_
_geom_angle_atom_site_label_1
_geom_angle_atom_site_label_2
_geom_angle_atom_site_label_3
_geom_angle
_geom_angle_site_symmetry_1
_geom_angle_site_symmetry_3
_geom_angle_publ_flag
C33 O1 C36 105.3(6) . . ?
C33 O1 Sm1 117.7(5) . . ?
C36 O1 Sm1 130.6(5) . . ?
O1 Sm1 C9 88.6(2) . . ?
O1 Sm1 C8 111.8(3) . . ?
C9 Sm1 C8 106.7(3) . . ?
O1 Sm1 C7 141.6(3) . . ?
C9 Sm1 C7 99.1(3) . . ?
C8 Sm1 C7 30.1(4) . . ?
O1 Sm1 C1 87.9(3) . . ?
C9 Sm1 C1 127.0(4) . . ?
C8 Sm1 C1 30.7(4) . . ?
C7 Sm1 C1 57.5(4) . . ?
O1 Sm1 C5 145.4(4) . . ?
C9 Sm1 C5 120.9(3) . . ?
C8 Sm1 C5 78.9(3) . . ?
C7 Sm1 C5 57.1(4) . . ?
C1 Sm1 C5 87.6(3) . . ?
O1 Sm1 C6 165.0(3) . . ?
C9 Sm1 C6 104.2(3) . . ?
C8 Sm1 C6 57.4(4) . . ?
C7 Sm1 C6 29.6(3) . . ?
C1 Sm1 C6 78.2(4) . . ?
C5 Sm1 C6 30.0(4) . . ?
O1 Sm1 C4 114.9(4) . . ?
C9 Sm1 C4 145.7(5) . . ?
C8 Sm1 C4 88.2(3) . . ?
C7 Sm1 C4 78.2(4) . . ?
C1 Sm1 C4 80.8(4) . . ?
C5 Sm1 C4 30.6(4) . . ?
C6 Sm1 C4 57.7(4) . . ?
O1 Sm1 C2 78.7(3) . . ?
C9 Sm1 C2 153.6(5) . . ?
C8 Sm1 C2 58.6(5) . . ?
C7 Sm1 C2 78.1(4) . . ?
C1 Sm1 C2 30.8(4) . . ?
C5 Sm1 C2 80.0(4) . . ?
C6 Sm1 C2 86.4(3) . . ?
C4 Sm1 C2 60.1(5) . . ?
O1 Sm1 C3 89.1(4) . . ?
C9 Sm1 C3 172.7(4) . . ?
C8 Sm1 C3 80.6(4) . . ?
C7 Sm1 C3 87.0(3) . . ?
C1 Sm1 C3 59.8(5) . . ?
C5 Sm1 C3 59.3(5) . . ?
C6 Sm1 C3 79.2(4) . . ?
C4 Sm1 C3 31.8(5) . . ?
C2 Sm1 C3 31.7(5) . . ?
C8 C1 C2 134.7(12) . . ?
C8 C1 Sm1 73.2(6) . . ?
C2 C1 Sm1 75.8(7) . . ?
C1 C2 C3 135.6(13) . . ?
C1 C2 Sm1 73.4(7) . . ?
C3 C2 Sm1 75.6(7) . . ?
C4 C3 C2 130.2(12) . . ?
C4 C3 Sm1 71.7(6) . . ?
C2 C3 Sm1 72.8(7) . . ?
C5 C4 C3 135.6(11) . . ?
C5 C4 Sm1 74.5(6) . . ?
C3 C4 Sm1 76.5(6) . . ?
C6 C5 C4 135.2(11) . . ?
C6 C5 Sm1 75.2(6) . . ?
C4 C5 Sm1 74.9(6) . . ?
C7 C6 C5 135.8(11) . . ?
C7 C6 Sm1 74.2(6) . . ?
C5 C6 Sm1 74.8(6) . . ?
C6 C7 C8 138.0(11) . . ?
C6 C7 Sm1 76.2(6) . . ?
C8 C7 Sm1 74.4(6) . . ?
C7 C8 C1 134.6(12) . . ?
C7 C8 Sm1 75.6(6) . . ?
C1 C8 Sm1 76.1(7) . . ?
C14 C9 C10 115.3(7) . . ?
C14 C9 Sm1 136.0(6) . . ?
C10 C9 Sm1 108.7(5) . . ?
C11 C10 C9 124.2(7) . . ?
C11 C10 C24 119.8(7) . . ?
C9 C10 C24 116.0(6) . . ?
C12 C11 C10 118.2(8) . . ?
C11 C12 C13 120.7(8) . . ?
C12 C13 C14 120.0(8) . . ?
C9 C14 C13 121.6(8) . . ?
C9 C14 C15 119.1(6) . . ?
C13 C14 C15 119.3(7) . . ?
C16 C15 C20 118.9(8) . . ?
C16 C15 C14 120.3(7) . . ?
C20 C15 C14 120.8(7) . . ?
C17 C16 C15 119.5(8) . . ?
C17 C16 C21 119.9(7) . . ?
C15 C16 C21 120.6(8) . . ?
C18 C17 C16 122.1(8) . . ?
C17 C18 C19 118.0(8) . . ?
C17 C18 C22 120.9(8) . . ?
C19 C18 C22 121.1(9) . . ?
C18 C19 C20 122.3(8) . . ?
C19 C20 C15 119.1(7) . . ?
C19 C20 C23 119.0(7) . . ?
C15 C20 C23 121.8(7) . . ?
C29 C24 C25 119.2(7) . . ?
C29 C24 C10 121.6(6) . . ?
C25 C24 C10 119.2(7) . . ?
C26 C25 C24 119.5(7) . . ?
C26 C25 C30 119.2(7) . . ?
C24 C25 C30 121.2(7) . . ?
C27 C26 C25 122.2(7) . . ?
C26 C27 C28 117.9(7) . . ?
C26 C27 C31 120.7(8) . . ?
C28 C27 C31 121.4(8) . . ?
C27 C28 C29 121.7(8) . . ?
C24 C29 C28 119.4(7) . . ?
C24 C29 C32 121.3(7) . . ?
C28 C29 C32 119.2(8) . . ?
O1 C33 C34 106.7(8) . . ?
C33 C34 C35 105.0(8) . . ?
C36 C35 C34 105.4(8) . . ?
O1 C36 C35 106.5(7) . . ?

loop_
_geom_bond_atom_site_label_1
_geom_bond_atom_site_label_2
_geom_bond_distance
_geom_bond_site_symmetry_2
_geom_bond_publ_flag
O1 C33 1.409(10) . ?
O1 C36 1.446(10) . ?
O1 Sm1 2.444(5) . ?
Sm1 C9 2.529(7) . ?
Sm1 C8 2.570(10) . ?
Sm1 C7 2.585(9) . ?
Sm1 C1 2.606(10) . ?
Sm1 C5 2.604(9) . ?
Sm1 C6 2.609(9) . ?
Sm1 C4 2.610(10) . ?
Sm1 C2 2.636(11) . ?
Sm1 C3 2.673(10) . ?
C1 C8 1.369(18) . ?
C1 C2 1.39(2) . ?
C2 C3 1.45(2) . ?
C3 C4 1.45(2) . ?
C4 C5 1.375(18) . ?
C5 C6 1.349(16) . ?
C6 C7 1.328(15) . ?
C7 C8 1.337(16) . ?
C9 C14 1.401(11) . ?
C9 C10 1.413(12) . ?
C10 C11 1.385(11) . ?
C10 C24 1.515(11) . ?
C11 C12 1.379(12) . ?
C12 C13 1.386(12) . ?
C13 C14 1.404(10) . ?
C14 C15 1.486(11) . ?
C15 C16 1.404(10) . ?
C15 C20 1.409(11) . ?
C16 C17 1.396(12) . ?
C16 C21 1.509(12) . ?
C17 C18 1.372(12) . ?
C18 C19 1.386(11) . ?
C18 C22 1.510(12) . ?
C19 C20 1.389(11) . ?
C20 C23 1.502(10) . ?
C24 C29 1.390(11) . ?
C24 C25 1.413(10) . ?
C25 C26 1.392(11) . ?
C25 C30 1.511(11) . ?
C26 C27 1.370(11) . ?
C27 C28 1.399(11) . ?
C27 C31 1.496(12) . ?
C28 C29 1.400(11) . ?
C29 C32 1.507(10) . ?
C33 C34 1.473(13) . ?
C34 C35 1.493(13) . ?
C35 C36 1.470(13) . ?

loop_
_geom_torsion_atom_site_label_1
_geom_torsion_atom_site_label_2
_geom_torsion_atom_site_label_3
_geom_torsion_atom_site_label_4
_geom_torsion
_geom_torsion_site_symmetry_1
_geom_torsion_site_symmetry_2
_geom_torsion_site_symmetry_3
_geom_torsion_site_symmetry_4
_geom_torsion_publ_flag
C33 O1 Sm1 C9 61.3(6) . . . . ?
C36 O1 Sm1 C9 -151.4(6) . . . . ?
C33 O1 Sm1 C8 -46.1(6) . . . . ?
C36 O1 Sm1 C8 101.2(7) . . . . ?
C33 O1 Sm1 C7 -41.7(7) . . . . ?
C36 O1 Sm1 C7 105.7(7) . . . . ?
C33 O1 Sm1 C1 -65.8(7) . . . . ?
C36 O1 Sm1 C1 81.6(7) . . . . ?
C33 O1 Sm1 C5 -148.5(6) . . . . ?
C36 O1 Sm1 C5 -1.2(8) . . . . ?
C33 O1 Sm1 C6 -87.5(13) . . . . ?
C36 O1 Sm1 C6 59.9(14) . . . . ?
C33 O1 Sm1 C4 -144.6(6) . . . . ?
C36 O1 Sm1 C4 2.7(7) . . . . ?
C33 O1 Sm1 C2 -95.4(8) . . . . ?
C36 O1 Sm1 C2 51.9(8) . . . . ?
C33 O1 Sm1 C3 -125.6(7) . . . . ?
C36 O1 Sm1 C3 21.8(7) . . . . ?
O1 Sm1 C1 C8 142.2(7) . . . . ?
C9 Sm1 C1 C8 55.5(8) . . . . ?
C7 Sm1 C1 C8 -20.3(6) . . . . ?
C5 Sm1 C1 C8 -72.2(7) . . . . ?
C6 Sm1 C1 C8 -43.4(7) . . . . ?
C4 Sm1 C1 C8 -102.1(8) . . . . ?
C2 Sm1 C1 C8 -146.5(11) . . . . ?
C3 Sm1 C1 C8 -127.7(8) . . . . ?
O1 Sm1 C1 C2 -71.3(8) . . . . ?
C9 Sm1 C1 C2 -157.9(7) . . . . ?
C8 Sm1 C1 C2 146.5(11) . . . . ?
C7 Sm1 C1 C2 126.2(9) . . . . ?
C5 Sm1 C1 C2 74.4(8) . . . . ?
C6 Sm1 C1 C2 103.1(8) . . . . ?
C4 Sm1 C1 C2 44.4(8) . . . . ?
C3 Sm1 C1 C2 18.9(8) . . . . ?
C8 C1 C2 C3 1(2) . . . . ?
Sm1 C1 C2 C3 -47.4(13) . . . . ?
C8 C1 C2 Sm1 48.0(12) . . . . ?
O1 Sm1 C2 C1 105.2(8) . . . . ?
C9 Sm1 C2 C1 42.4(11) . . . . ?
C8 Sm1 C2 C1 -19.2(7) . . . . ?
C7 Sm1 C2 C1 -44.1(8) . . . . ?
C5 Sm1 C2 C1 -102.3(8) . . . . ?
C6 Sm1 C2 C1 -72.8(8) . . . . ?
C4 Sm1 C2 C1 -127.2(8) . . . . ?
C3 Sm1 C2 C1 -147.9(12) . . . . ?
O1 Sm1 C2 C3 -107.0(8) . . . . ?
C9 Sm1 C2 C3 -169.7(6) . . . . ?
C8 Sm1 C2 C3 128.6(8) . . . . ?
C7 Sm1 C2 C3 103.8(8) . . . . ?
C1 Sm1 C2 C3 147.9(12) . . . . ?
C5 Sm1 C2 C3 45.6(7) . . . . ?
C6 Sm1 C2 C3 75.1(8) . . . . ?
C4 Sm1 C2 C3 20.7(7) . . . . ?
C1 C2 C3 C4 1(2) . . . . ?
Sm1 C2 C3 C4 -46.2(11) . . . . ?
C1 C2 C3 Sm1 46.8(13) . . . . ?
O1 Sm1 C3 C4 -145.8(8) . . . . ?
C9 Sm1 C3 C4 -75(4) . . . . ?
C8 Sm1 C3 C4 102.0(8) . . . . ?
C7 Sm1 C3 C4 72.4(8) . . . . ?
C1 Sm1 C3 C4 126.1(8) . . . . ?
C5 Sm1 C3 C4 19.3(6) . . . . ?
C6 Sm1 C3 C4 43.6(7) . . . . ?
C2 Sm1 C3 C4 144.5(11) . . . . ?
O1 Sm1 C3 C2 69.7(8) . . . . ?
C9 Sm1 C3 C2 141(3) . . . . ?
C8 Sm1 C3 C2 -42.5(7) . . . . ?
C7 Sm1 C3 C2 -72.1(8) . . . . ?
C1 Sm1 C3 C2 -18.4(7) . . . . ?
C5 Sm1 C3 C2 -125.2(8) . . . . ?
C6 Sm1 C3 C2 -100.9(8) . . . . ?
C4 Sm1 C3 C2 -144.5(11) . . . . ?
C2 C3 C4 C5 -4(2) . . . . ?
Sm1 C3 C4 C5 -50.4(12) . . . . ?
C2 C3 C4 Sm1 46.6(11) . . . . ?
O1 Sm1 C4 C5 -175.7(6) . . . . ?
C9 Sm1 C4 C5 -46.5(9) . . . . ?
C8 Sm1 C4 C5 71.1(7) . . . . ?
C7 Sm1 C4 C5 42.5(7) . . . . ?
C1 Sm1 C4 C5 101.0(8) . . . . ?
C6 Sm1 C4 C5 19.2(6) . . . . ?
C2 Sm1 C4 C5 125.4(8) . . . . ?
C3 Sm1 C4 C5 146.0(11) . . . . ?
O1 Sm1 C4 C3 38.3(8) . . . . ?
C9 Sm1 C4 C3 167.5(6) . . . . ?
C8 Sm1 C4 C3 -74.9(8) . . . . ?
C7 Sm1 C4 C3 -103.5(8) . . . . ?
C1 Sm1 C4 C3 -45.0(8) . . . . ?
C5 Sm1 C4 C3 -146.0(11) . . . . ?
C6 Sm1 C4 C3 -126.8(8) . . . . ?
C2 Sm1 C4 C3 -20.6(7) . . . . ?
C3 C4 C5 C6 1(2) . . . . ?
Sm1 C4 C5 C6 -49.7(11) . . . . ?
C3 C4 C5 Sm1 51.0(12) . . . . ?
O1 Sm1 C5 C6 153.1(6) . . . . ?
C9 Sm1 C5 C6 -62.3(7) . . . . ?
C8 Sm1 C5 C6 40.7(7) . . . . ?
C7 Sm1 C5 C6 18.1(6) . . . . ?
C1 Sm1 C5 C6 70.3(8) . . . . ?
C4 Sm1 C5 C6 146.2(10) . . . . ?
C2 Sm1 C5 C6 100.3(8) . . . . ?
C3 Sm1 C5 C6 126.2(8) . . . . ?
O1 Sm1 C5 C4 6.9(9) . . . . ?
C9 Sm1 C5 C4 151.5(7) . . . . ?
C8 Sm1 C5 C4 -105.5(8) . . . . ?
C7 Sm1 C5 C4 -128.1(8) . . . . ?
C1 Sm1 C5 C4 -75.9(8) . . . . ?
C6 Sm1 C5 C4 -146.2(10) . . . . ?
C2 Sm1 C5 C4 -45.9(8) . . . . ?
C3 Sm1 C5 C4 -20.0(7) . . . . ?
C4 C5 C6 C7 3(2) . . . . ?
Sm1 C5 C6 C7 -46.8(11) . . . . ?
C4 C5 C6 Sm1 49.7(11) . . . . ?
O1 Sm1 C6 C7 64.2(15) . . . . ?
C9 Sm1 C6 C7 -83.5(7) . . . . ?
C8 Sm1 C6 C7 17.4(6) . . . . ?
C1 Sm1 C6 C7 42.0(7) . . . . ?
C5 Sm1 C6 C7 148.1(11) . . . . ?
C4 Sm1 C6 C7 128.5(8) . . . . ?
C2 Sm1 C6 C7 72.0(8) . . . . ?
C3 Sm1 C6 C7 103.1(8) . . . . ?
O1 Sm1 C6 C5 -83.9(14) . . . . ?
C9 Sm1 C6 C5 128.4(7) . . . . ?
C8 Sm1 C6 C5 -130.6(8) . . . . ?
C7 Sm1 C6 C5 -148.1(11) . . . . ?
C1 Sm1 C6 C5 -106.1(8) . . . . ?
C4 Sm1 C6 C5 -19.6(7) . . . . ?
C2 Sm1 C6 C5 -76.1(8) . . . . ?
C3 Sm1 C6 C5 -45.0(8) . . . . ?
C5 C6 C7 C8 0(2) . . . . ?
Sm1 C6 C7 C8 -46.6(12) . . . . ?
C5 C6 C7 Sm1 47.0(11) . . . . ?
O1 Sm1 C7 C6 -158.0(6) . . . . ?
C9 Sm1 C7 C6 102.7(7) . . . . ?
C8 Sm1 C7 C6 -149.7(11) . . . . ?
C1 Sm1 C7 C6 -129.0(8) . . . . ?
C5 Sm1 C7 C6 -18.3(6) . . . . ?
C4 Sm1 C7 C6 -42.5(7) . . . . ?
C2 Sm1 C7 C6 -104.1(8) . . . . ?
C3 Sm1 C7 C6 -73.3(8) . . . . ?
O1 Sm1 C7 C8 -8.3(9) . . . . ?
C9 Sm1 C7 C8 -107.6(7) . . . . ?
C1 Sm1 C7 C8 20.7(7) . . . . ?
C5 Sm1 C7 C8 131.4(8) . . . . ?
C6 Sm1 C7 C8 149.7(11) . . . . ?
C4 Sm1 C7 C8 107.2(8) . . . . ?
C2 Sm1 C7 C8 45.7(8) . . . . ?
C3 Sm1 C7 C8 76.4(8) . . . . ?
C6 C7 C8 C1 -6(2) . . . . ?
Sm1 C7 C8 C1 -52.9(12) . . . . ?
C6 C7 C8 Sm1 47.1(12) . . . . ?
C2 C1 C8 C7 4(2) . . . . ?
Sm1 C1 C8 C7 52.7(11) . . . . ?
C2 C1 C8 Sm1 -48.8(13) . . . . ?
O1 Sm1 C8 C7 174.5(6) . . . . ?
C9 Sm1 C8 C7 79.2(7) . . . . ?
C1 Sm1 C8 C7 -144.2(11) . . . . ?
C5 Sm1 C8 C7 -39.9(7) . . . . ?
C6 Sm1 C8 C7 -17.2(6) . . . . ?
C4 Sm1 C8 C7 -69.3(8) . . . . ?
C2 Sm1 C8 C7 -124.9(8) . . . . ?
C3 Sm1 C8 C7 -100.3(8) . . . . ?
O1 Sm1 C8 C1 -41.3(7) . . . . ?
C9 Sm1 C8 C1 -136.6(7) . . . . ?
C7 Sm1 C8 C1 144.2(11) . . . . ?
C5 Sm1 C8 C1 104.3(8) . . . . ?
C6 Sm1 C8 C1 127.0(8) . . . . ?
C4 Sm1 C8 C1 74.9(8) . . . . ?
C2 Sm1 C8 C1 19.3(7) . . . . ?
C3 Sm1 C8 C1 43.9(8) . . . . ?
O1 Sm1 C9 C14 -97.2(8) . . . . ?
C8 Sm1 C9 C14 15.2(8) . . . . ?
C7 Sm1 C9 C14 45.1(8) . . . . ?
C1 Sm1 C9 C14 -10.9(9) . . . . ?
C5 Sm1 C9 C14 102.0(8) . . . . ?
C6 Sm1 C9 C14 74.9(8) . . . . ?
C4 Sm1 C9 C14 127.5(8) . . . . ?
C2 Sm1 C9 C14 -36.5(12) . . . . ?
C3 Sm1 C9 C14 -168(4) . . . . ?
O1 Sm1 C9 C10 81.6(5) . . . . ?
C8 Sm1 C9 C10 -166.1(6) . . . . ?
C7 Sm1 C9 C10 -136.2(6) . . . . ?
C1 Sm1 C9 C10 167.9(6) . . . . ?
C5 Sm1 C9 C10 -79.2(6) . . . . ?
C6 Sm1 C9 C10 -106.4(6) . . . . ?
C4 Sm1 C9 C10 -53.8(8) . . . . ?
C2 Sm1 C9 C10 142.3(8) . . . . ?
C3 Sm1 C9 C10 10(4) . . . . ?
C14 C9 C10 C11 0.1(11) . . . . ?
Sm1 C9 C10 C11 -179.0(6) . . . . ?
C14 C9 C10 C24 -177.4(6) . . . . ?
Sm1 C9 C10 C24 3.6(8) . . . . ?
C9 C10 C11 C12 0.9(12) . . . . ?
C24 C10 C11 C12 178.2(8) . . . . ?
C10 C11 C12 C13 -1.7(13) . . . . ?
C11 C12 C13 C14 1.8(14) . . . . ?
C10 C9 C14 C13 -0.1(11) . . . . ?
Sm1 C9 C14 C13 178.6(6) . . . . ?
C10 C9 C14 C15 177.6(7) . . . . ?
Sm1 C9 C14 C15 -3.7(11) . . . . ?
C12 C13 C14 C9 -0.8(12) . . . . ?
C12 C13 C14 C15 -178.5(8) . . . . ?
C9 C14 C15 C16 -84.5(9) . . . . ?
C13 C14 C15 C16 93.3(9) . . . . ?
C9 C14 C15 C20 93.4(9) . . . . ?
C13 C14 C15 C20 -88.9(9) . . . . ?
C20 C15 C16 C17 -4.1(11) . . . . ?
C14 C15 C16 C17 173.9(7) . . . . ?
C20 C15 C16 C21 175.2(7) . . . . ?
C14 C15 C16 C21 -6.8(11) . . . . ?
C15 C16 C17 C18 0.8(12) . . . . ?
C21 C16 C17 C18 -178.6(8) . . . . ?
C16 C17 C18 C19 1.5(12) . . . . ?
C16 C17 C18 C22 -179.4(8) . . . . ?
C17 C18 C19 C20 -0.4(12) . . . . ?
C22 C18 C19 C20 -179.5(8) . . . . ?
C18 C19 C20 C15 -2.9(12) . . . . ?
C18 C19 C20 C23 172.9(7) . . . . ?
C16 C15 C20 C19 5.1(11) . . . . ?
C14 C15 C20 C19 -172.9(7) . . . . ?
C16 C15 C20 C23 -170.5(7) . . . . ?
C14 C15 C20 C23 11.5(11) . . . . ?
C11 C10 C24 C29 82.8(9) . . . . ?
C9 C10 C24 C29 -99.6(8) . . . . ?
C11 C10 C24 C25 -101.0(8) . . . . ?
C9 C10 C24 C25 76.6(9) . . . . ?
C29 C24 C25 C26 1.6(11) . . . . ?
C10 C24 C25 C26 -174.7(7) . . . . ?
C29 C24 C25 C30 -174.0(7) . . . . ?
C10 C24 C25 C30 9.7(11) . . . . ?
C24 C25 C26 C27 0.9(12) . . . . ?
C30 C25 C26 C27 176.6(8) . . . . ?
C25 C26 C27 C28 -2.2(11) . . . . ?
C25 C26 C27 C31 176.0(8) . . . . ?
C26 C27 C28 C29 1.1(11) . . . . ?
C31 C27 C28 C29 -177.1(7) . . . . ?
C25 C24 C29 C28 -2.6(10) . . . . ?
C10 C24 C29 C28 173.6(7) . . . . ?
C25 C24 C29 C32 177.3(7) . . . . ?
C10 C24 C29 C32 -6.5(11) . . . . ?
C27 C28 C29 C24 1.4(11) . . . . ?
C27 C28 C29 C32 -178.5(7) . . . . ?
C36 O1 C33 C34 -33.7(9) . . . . ?
Sm1 O1 C33 C34 121.2(6) . . . . ?
O1 C33 C34 C35 23.4(9) . . . . ?
C33 C34 C35 C36 -4.2(10) . . . . ?
C33 O1 C36 C35 30.8(8) . . . . ?
Sm1 O1 C36 C35 -119.5(7) . . . . ?
C34 C35 C36 O1 -15.8(9) . . . . ?
